data_7251243
loop_
_publ_author_name
'Aghion, Iulia-Andreea'
'Septelean, Raluca A.'
'Lucaci, David'
'Moraru, Ionut-Tudor'
'Soran, Albert P.'
'Ciocan, Catalin C.'
'Licarete, Emilia'
'Banciu, Manuela'
'Nemes, Gabriela'

_publ_section_title
;
 Synthesis and coordination ability of the first
 phosphavinyl(selenoxo)phosphorane: an electronic story
;
_journal_issue 51
_journal_name_full 'RSC Advances'
_journal_page_first 43426
_journal_page_last 43435
_journal_paper_doi 10.1039/D5RA05176B
_journal_volume 15
_journal_year 2025
_chemical_formula_moiety 'C25 H43 Cl P2 Se'
_chemical_formula_sum 'C25 H43 Cl P2 Se'
_chemical_formula_weight 519.94
_chemical_name_common AA185
_space_group_crystal_system monoclinic
_space_group_IT_number 14
_space_group_name_Hall '-P 2yn'
_space_group_name_H-M_alt 'P 1 21/n 1'
_atom_sites_solution_hydrogens geom
_atom_sites_solution_primary dual
_atom_sites_solution_secondary difmap
_audit_update_record
;
2025-05-06 deposited with the CCDC.	2025-10-20 downloaded from the CCDC.
;
_cell_angle_alpha 90
_cell_angle_beta 95.852(2)
_cell_angle_gamma 90
_cell_formula_units_Z 4
_cell_length_a 6.6637(5)
_cell_length_b 19.2509(12)
_cell_length_c 22.2228(16)
_cell_measurement_reflns_used 9665
_cell_measurement_temperature 100.(2)
_cell_measurement_theta_max 28.2243
_cell_measurement_theta_min 2.9599
_cell_volume 2835.9(3)
_computing_cell_refinement 'SAINT V8.40B (Bruker AXS LLC, 2019)'
_computing_data_collection 'Bruker APEX5 2023.9-2'
_computing_data_reduction 'SAINT V8.40B (Bruker AXS LLC, 2019)'
_computing_molecular_graphics 'shelXle (C.B. Huebschle, rev 1503)'
_computing_publication_material 'Bruker APEX5 2023.9-2'
_computing_structure_refinement 'SHELXL-2019/1 (Sheldrick, 2019)'
_computing_structure_solution 'XT, VERSION 2018/2'
_diffrn_ambient_temperature 100.(2)
_diffrn_detector_area_resol_mean 7.3910
_diffrn_measured_fraction_theta_full 1.000
_diffrn_measured_fraction_theta_max 1.000
_diffrn_measurement_device 'Bruker D8 VENTURE dual wavelength Mo/Cu'
_diffrn_measurement_device_type 'three-circle diffractometer'
_diffrn_measurement_method '\f and \w scans'
_diffrn_radiation_monochromator 'multilayer mirror optics'
_diffrn_radiation_probe x-ray
_diffrn_radiation_type 'Mo K\a'
_diffrn_radiation_wavelength 0.71073
_diffrn_reflns_av_R_equivalents 0.0455
_diffrn_reflns_av_unetI/netI 0.0178
_diffrn_reflns_limit_h_max 8
_diffrn_reflns_limit_h_min -8
_diffrn_reflns_limit_k_max 25
_diffrn_reflns_limit_k_min -24
_diffrn_reflns_limit_l_max 29
_diffrn_reflns_limit_l_min -29
_diffrn_reflns_number 104006
_diffrn_reflns_theta_full 25.24
_diffrn_reflns_theta_max 28.28
_diffrn_reflns_theta_min 2.12
_diffrn_source 'Incoatec Mo--I\mS 3.0 microfocus source'
_diffrn_source_current 1.4
_diffrn_source_power 0.07
_diffrn_source_voltage 50
_exptl_absorpt_coefficient_mu 1.541
_exptl_absorpt_correction_T_max 0.746
_exptl_absorpt_correction_T_min 0.678
_exptl_absorpt_correction_type multi-scan
_exptl_absorpt_process_details
;

Krause, L., Herbst-Irmer, R., Sheldrick, G. M., Stalke, D. (2015).
"Comparison of silver and molybdenum microfocus X-ray sources for
single-crystal structure determination"
J. Appl. Cryst. 48, 3-10.
doi:10.1107/S1600576714022985
;
_exptl_crystal_colour 'clear light yellow'
_exptl_crystal_density_diffrn 1.218
_exptl_crystal_density_method 'not measured'
_exptl_crystal_description block
_exptl_crystal_F_000 1096
_exptl_crystal_size_max 0.160
_exptl_crystal_size_mid 0.064
_exptl_crystal_size_min 0.060
_refine_diff_density_max 1.650
_refine_diff_density_min -1.385
_refine_ls_extinction_method none
_refine_ls_goodness_of_fit_ref 1.041
_refine_ls_hydrogen_treatment constr
_refine_ls_matrix_type full
_refine_ls_number_parameters 323
_refine_ls_number_reflns 7024
_refine_ls_number_restraints 215
_refine_ls_restrained_S_all 1.037
_refine_ls_R_factor_all 0.0452
_refine_ls_R_factor_gt 0.0371
_refine_ls_shift/su_max 0.000
_refine_ls_shift/su_mean 0.000
_refine_ls_structure_factor_coef Fsqd
_refine_ls_weighting_details 'w=1/[\s^2^(Fo^2^)+(0.0274P)^2^+3.8599P] where P=(Fo^2^+2Fc^2^)/3'
_refine_ls_weighting_scheme calc
_refine_ls_wR_factor_gt 0.0807
_refine_ls_wR_factor_ref 0.0855
_reflns_Friedel_coverage 0.000
_reflns_number_gt 6151
_reflns_number_total 7024
_reflns_threshold_expression 'I > 2\s(I)'
_cod_data_source_file d5ra05176b2.cif
_cod_data_source_block 0397alb
_cod_depositor_comments
;
The following automatic conversions were performed:

data item '_exptl_absorpt_correction_type' value 'Multi-Scan' was
changed to 'multi-scan' in accordance with the
/home/data/users/saulius/crontab/automatic-downloads/rss-feeds/RSC/lib/dictionaries/cif_core.dic
dictionary named 'cif_core.dic' version 2.4.2 last updated on
2011-04-26.

Automatic conversion script
Id: cif_fix_values 8170 2020-07-09 18:12:32Z antanas 
;
_cod_database_code 7251243

loop_
_space_group_symop_operation_xyz
'x, y, z'
'-x+1/2, y+1/2, -z+1/2'
'-x, -y, -z'
'x-1/2, -y-1/2, z-1/2'

loop_
_atom_site_type_symbol
_atom_site_label
_atom_site_fract_x
_atom_site_fract_y
_atom_site_fract_z
_atom_site_U_iso_or_equiv
_atom_site_adp_type
_atom_site_calc_flag
_atom_site_refinement_flags_adp
_atom_site_refinement_flags_occupancy
_atom_site_refinement_flags_posn
_atom_site_occupancy
_atom_site_disorder_assembly
_atom_site_disorder_group
Se Se1 0.33914(3) 0.38752(2) 0.05900(2) 0.02957(7) Uani d . . . 1.000000 . .
Cl Cl1 0.85516(7) 0.40429(3) 0.22719(2) 0.03162(12) Uani d . . . 1.000000 . .
P P1 0.62125(7) 0.41475(3) 0.10478(2) 0.02427(11) Uani d . . . 1.000000 . .
P P2 0.39543(7) 0.39899(3) 0.21537(2) 0.02127(11) Uani d . . . 1.000000 . .
C C1 0.6174(3) 0.40604(10) 0.18619(9) 0.0227(4) Uani d . . . 1.000000 . .
C C2 0.8266(3) 0.35901(12) 0.08400(10) 0.0291(4) Uani d . . . 1.000000 . .
H H2 0.956004 0.376933 0.105080 0.035000 Uiso calc U . R 1.000000 . .
C C3 0.8003(4) 0.28403(13) 0.10388(11) 0.0357(5) Uani d . . . 1.000000 . .
H H3A 0.906254 0.255130 0.089253 0.054000 Uiso calc U . R 1.000000 . .
H H3B 0.667872 0.266896 0.087023 0.054000 Uiso calc U . R 1.000000 . .
H H3C 0.809885 0.281866 0.148138 0.054000 Uiso calc U . R 1.000000 . .
C C4 0.8387(3) 0.36455(14) 0.01566(11) 0.0360(5) Uani d . . . 1.000000 . .
H H4A 0.946005 0.334041 0.004024 0.054000 Uiso calc U . R 1.000000 . .
H H4B 0.868450 0.412659 0.005191 0.054000 Uiso calc U . R 1.000000 . .
H H4C 0.709543 0.350496 -0.005933 0.054000 Uiso calc U . R 1.000000 . .
C C5 0.6901(3) 0.50463(12) 0.08802(11) 0.0313(5) Uani d . . . 1.000000 . .
H H5 0.678432 0.508647 0.042936 0.038000 Uiso calc U . R 1.000000 . .
C C6 0.9068(4) 0.52473(14) 0.11034(13) 0.0414(6) Uani d . . . 1.000000 . .
H H6A 0.936259 0.570969 0.095029 0.062000 Uiso calc U . R 1.000000 . .
H H6B 1.000044 0.490808 0.095648 0.062000 Uiso calc U . R 1.000000 . .
H H6C 0.923104 0.525295 0.154669 0.062000 Uiso calc U . R 1.000000 . .
C C7 0.5384(4) 0.55606(13) 0.10976(13) 0.0401(6) Uani d . . . 1.000000 . .
H H7A 0.562706 0.602311 0.093562 0.060000 Uiso calc U . R 1.000000 . .
H H7B 0.554168 0.557794 0.154065 0.060000 Uiso calc U . R 1.000000 . .
H H7C 0.401183 0.541055 0.095600 0.060000 Uiso calc U . R 1.000000 . .
C C8 0.4836(3) 0.38680(10) 0.29631(9) 0.0225(4) Uani d . . D 1.000000 . .
C C9 0.5222(3) 0.31778(10) 0.31744(10) 0.0265(4) Uani d . . D 1.000000 . .
C C13 0.5477(3) 0.44388(10) 0.33371(10) 0.0258(4) Uani d . . D 1.000000 . .
C C22 0.4835(4) 0.52042(13) 0.32214(14) 0.0440(3) Uani d . . . 1.000000 . .
C C23 0.4480(4) 0.55518(13) 0.38247(13) 0.0440(3) Uani d . . . 1.000000 . .
H H23A 0.396605 0.602383 0.374772 0.066000 Uiso calc U . R 1.000000 . .
H H23B 0.575481 0.557196 0.408640 0.066000 Uiso calc U . R 1.000000 . .
H H23C 0.349336 0.528111 0.402438 0.066000 Uiso calc U . R 1.000000 . .
C C24 0.6510(4) 0.56051(13) 0.29550(13) 0.0440(3) Uani d . . . 1.000000 . .
H H24A 0.609889 0.609071 0.289216 0.066000 Uiso calc U . R 1.000000 . .
H H24B 0.676156 0.539789 0.256699 0.066000 Uiso calc U . R 1.000000 . .
H H24C 0.774428 0.558445 0.323464 0.066000 Uiso calc U . R 1.000000 . .
C C25 0.2871(4) 0.52846(13) 0.28113(13) 0.0440(3) Uani d . . . 1.000000 . .
H H25A 0.241356 0.576795 0.282098 0.066000 Uiso calc U . R 1.000000 . .
H H25B 0.184141 0.497903 0.295320 0.066000 Uiso calc U . R 1.000000 . .
H H25C 0.309565 0.515862 0.239622 0.066000 Uiso calc U . R 1.000000 . .
C C10A 0.6465(14) 0.3093(4) 0.3710(4) 0.0367(8) Uani d . P D 0.606(5) A 1
H H10A 0.679468 0.263394 0.384227 0.044000 Uiso calc U P R 0.606(5) A 1
C C11A 0.7253(8) 0.3646(4) 0.4064(2) 0.0288(13) Uani d . P D 0.606(5) A 1
C C12A 0.6668(13) 0.4308(4) 0.3882(4) 0.0270(18) Uani d . P D 0.606(5) A 1
H H12A 0.708829 0.468891 0.413548 0.032000 Uiso calc U P R 0.606(5) A 1
C C18A 0.8704(8) 0.3513(2) 0.4630(2) 0.0366(11) Uani d U P D 0.606(5) A 1
C C19A 1.0473(10) 0.3075(4) 0.4452(3) 0.0499(15) Uani d U P D 0.606(5) A 1
H H19A 1.143206 0.299498 0.481002 0.075000 Uiso calc U P R 0.606(5) A 1
H H19B 1.114963 0.332199 0.414469 0.075000 Uiso calc U P R 0.606(5) A 1
H H19C 0.996678 0.262801 0.428931 0.075000 Uiso calc U P R 0.606(5) A 1
C C20A 0.7582(8) 0.3110(3) 0.50925(19) 0.0479(12) Uani d U P D 0.606(5) A 1
H H20A 0.848655 0.303905 0.546355 0.072000 Uiso calc U P R 0.606(5) A 1
H H20B 0.714662 0.265855 0.492239 0.072000 Uiso calc U P R 0.606(5) A 1
H H20C 0.639997 0.337660 0.518603 0.072000 Uiso calc U P R 0.606(5) A 1
C C21A 0.9546(8) 0.4180(3) 0.4924(2) 0.0513(13) Uani d U P D 0.606(5) A 1
H H21A 1.048178 0.406623 0.527945 0.077000 Uiso calc U P R 0.606(5) A 1
H H21B 0.843655 0.446269 0.504829 0.077000 Uiso calc U P R 0.606(5) A 1
H H21C 1.026297 0.444165 0.463356 0.077000 Uiso calc U P R 0.606(5) A 1
C C10B 0.662(2) 0.3090(7) 0.3679(6) 0.0367(8) Uani d . P D 0.394(5) A 2
H H10B 0.683041 0.263650 0.384076 0.044000 Uiso calc U P R 0.394(5) A 2
C C11B 0.7724(14) 0.3643(6) 0.3958(4) 0.0288(13) Uani d . P D 0.394(5) A 2
C C12B 0.701(2) 0.4308(7) 0.3807(6) 0.0270(18) Uani d . P D 0.394(5) A 2
H H12B 0.759333 0.469137 0.403150 0.032000 Uiso calc U P R 0.394(5) A 2
C C18B 0.9484(11) 0.3525(4) 0.4463(3) 0.0325(15) Uani d U P D 0.394(5) A 2
C C19B 0.8828(13) 0.3766(5) 0.5066(3) 0.050(2) Uani d U P D 0.394(5) A 2
H H19D 0.993679 0.369763 0.538531 0.076000 Uiso calc U P R 0.394(5) A 2
H H19E 0.765349 0.349597 0.516002 0.076000 Uiso calc U P R 0.394(5) A 2
H H19F 0.847163 0.425995 0.504003 0.076000 Uiso calc U P R 0.394(5) A 2
C C20B 1.1285(10) 0.3968(4) 0.4309(3) 0.0426(17) Uani d U P D 0.394(5) A 2
H H20D 1.240343 0.391447 0.462723 0.064000 Uiso calc U P R 0.394(5) A 2
H H20E 1.088187 0.445761 0.427870 0.064000 Uiso calc U P R 0.394(5) A 2
H H20F 1.171520 0.381460 0.392138 0.064000 Uiso calc U P R 0.394(5) A 2
C C21B 1.0183(17) 0.2771(4) 0.4506(5) 0.046(2) Uani d U P D 0.394(5) A 2
H H21D 1.137686 0.273315 0.480029 0.070000 Uiso calc U P R 0.394(5) A 2
H H21E 1.052114 0.261410 0.410870 0.070000 Uiso calc U P R 0.394(5) A 2
H H21F 0.909998 0.247957 0.463559 0.070000 Uiso calc U P R 0.394(5) A 2
C C14A 0.4316(10) 0.2513(6) 0.2882(6) 0.0256(11) Uani d . P . 0.804(4) A 3
C C15A 0.5361(5) 0.22891(16) 0.23378(18) 0.0413(8) Uani d . P . 0.804(4) A 3
H H15A 0.483066 0.183758 0.219335 0.062000 Uiso calc U P R 0.804(4) A 3
H H15B 0.681544 0.225077 0.245391 0.062000 Uiso calc U P R 0.804(4) A 3
H H15C 0.511145 0.263451 0.201487 0.062000 Uiso calc U P R 0.804(4) A 3
C C16A 0.4313(6) 0.19176(17) 0.33368(19) 0.0493(10) Uani d . P . 0.804(4) A 3
H H16A 0.347439 0.153692 0.315894 0.074000 Uiso calc U P R 0.804(4) A 3
H H16B 0.376631 0.208265 0.370407 0.074000 Uiso calc U P R 0.804(4) A 3
H H16C 0.569572 0.175150 0.343894 0.074000 Uiso calc U P R 0.804(4) A 3
C C17A 0.2015(4) 0.26358(15) 0.26630(15) 0.0337(6) Uani d . P . 0.804(4) A 3
H H17A 0.140295 0.219768 0.251351 0.051000 Uiso calc U P R 0.804(4) A 3
H H17B 0.189444 0.298103 0.233722 0.051000 Uiso calc U P R 0.804(4) A 3
H H17C 0.131941 0.280486 0.300219 0.051000 Uiso calc U P R 0.804(4) A 3
C C14B 0.397(6) 0.252(3) 0.284(3) 0.0256(11) Uani d . P . 0.196(4) A 4
C C15B 0.600(2) 0.2048(7) 0.2650(8) 0.0413(8) Uani d . P . 0.196(4) A 4
H H15D 0.553096 0.161461 0.245183 0.062000 Uiso calc U P R 0.196(4) A 4
H H15E 0.689113 0.194030 0.301722 0.062000 Uiso calc U P R 0.196(4) A 4
H H15F 0.674713 0.232029 0.237377 0.062000 Uiso calc U P R 0.196(4) A 4
C C16B 0.326(3) 0.2073(8) 0.3332(8) 0.0493(10) Uani d . P . 0.196(4) A 4
H H16D 0.288155 0.161296 0.316850 0.074000 Uiso calc U P R 0.196(4) A 4
H H16E 0.208704 0.229078 0.348722 0.074000 Uiso calc U P R 0.196(4) A 4
H H16F 0.434773 0.202501 0.366042 0.074000 Uiso calc U P R 0.196(4) A 4
C C17B 0.2667(19) 0.2576(6) 0.2315(6) 0.0337(6) Uani d . P . 0.196(4) A 4
H H17D 0.203824 0.212468 0.221652 0.051000 Uiso calc U P R 0.196(4) A 4
H H17E 0.342315 0.272582 0.198182 0.051000 Uiso calc U P R 0.196(4) A 4
H H17F 0.161926 0.291913 0.237500 0.051000 Uiso calc U P R 0.196(4) A 4

loop_
_atom_site_aniso_label
_atom_site_aniso_U_11
_atom_site_aniso_U_22
_atom_site_aniso_U_33
_atom_site_aniso_U_12
_atom_site_aniso_U_13
_atom_site_aniso_U_23
Se1 0.01579(10) 0.04302(14) 0.02957(12) -0.00287(8) 0.00076(8) -0.00192(9)
Cl1 0.0145(2) 0.0454(3) 0.0340(3) 0.0016(2) -0.00184(18) -0.0059(2)
P1 0.0148(2) 0.0308(3) 0.0274(3) -0.00243(19) 0.00302(19) -0.0019(2)
P2 0.0149(2) 0.0218(2) 0.0272(3) 0.00137(18) 0.00231(18) 0.00130(19)
C1 0.0143(8) 0.0245(9) 0.0289(10) 0.0011(7) 0.0005(7) -0.0018(8)
C2 0.0157(9) 0.0395(12) 0.0324(11) -0.0006(8) 0.0041(8) -0.0080(9)
C3 0.0288(11) 0.0396(13) 0.0389(13) 0.0056(9) 0.0036(10) -0.0085(10)
C4 0.0229(11) 0.0526(15) 0.0333(12) -0.0043(10) 0.0071(9) -0.0091(11)
C5 0.0283(11) 0.0335(11) 0.0329(12) -0.0060(9) 0.0073(9) 0.0024(9)
C6 0.0323(12) 0.0385(13) 0.0544(16) -0.0129(10) 0.0090(11) -0.0058(11)
C7 0.0390(13) 0.0337(12) 0.0483(15) 0.0022(10) 0.0079(11) 0.0071(11)
C8 0.0206(9) 0.0199(9) 0.0273(10) 0.0027(7) 0.0032(7) 0.0010(8)
C9 0.0282(10) 0.0194(9) 0.0318(11) 0.0017(8) 0.0029(8) 0.0019(8)
C13 0.0299(10) 0.0192(9) 0.0288(10) 0.0020(8) 0.0053(8) 0.0018(8)
C22 0.0482(8) 0.0253(6) 0.0577(8) 0.0090(5) 0.0020(6) -0.0012(5)
C23 0.0482(8) 0.0253(6) 0.0577(8) 0.0090(5) 0.0020(6) -0.0012(5)
C24 0.0482(8) 0.0253(6) 0.0577(8) 0.0090(5) 0.0020(6) -0.0012(5)
C25 0.0482(8) 0.0253(6) 0.0577(8) 0.0090(5) 0.0020(6) -0.0012(5)
C10A 0.0494(19) 0.0203(10) 0.0383(15) 0.0031(11) -0.0063(13) 0.0070(10)
C11A 0.034(3) 0.0311(12) 0.021(2) 0.001(2) 0.003(2) 0.0051(16)
C12A 0.034(4) 0.0248(11) 0.023(2) -0.0010(16) 0.006(3) -0.0012(13)
C18A 0.042(3) 0.039(2) 0.027(2) 0.0093(19) -0.0020(18) 0.0017(18)
C19A 0.044(3) 0.067(4) 0.036(3) 0.016(3) -0.010(2) 0.001(3)
C20A 0.062(3) 0.052(3) 0.030(2) 0.009(2) 0.0028(19) 0.0111(19)
C21A 0.058(3) 0.054(3) 0.038(2) 0.000(2) -0.015(2) 0.001(2)
C10B 0.0494(19) 0.0203(10) 0.0383(15) 0.0031(11) -0.0063(13) 0.0070(10)
C11B 0.034(3) 0.0311(12) 0.021(2) 0.001(2) 0.003(2) 0.0051(16)
C12B 0.034(4) 0.0248(11) 0.023(2) -0.0010(16) 0.006(3) -0.0012(13)
C18B 0.037(4) 0.040(3) 0.019(3) 0.012(3) -0.003(2) 0.002(2)
C19B 0.064(5) 0.056(5) 0.031(3) 0.012(4) 0.004(3) 0.000(3)
C20B 0.036(3) 0.050(4) 0.040(3) 0.006(3) -0.007(3) 0.001(3)
C21B 0.055(5) 0.041(4) 0.040(4) 0.015(4) -0.009(3) 0.007(4)
C14A 0.020(3) 0.0183(9) 0.038(2) -0.001(3) -0.001(3) 0.0006(13)
C15A 0.0380(17) 0.0243(15) 0.063(2) -0.0026(12) 0.0141(16) -0.0126(14)
C16A 0.056(2) 0.0245(16) 0.063(2) -0.0085(15) -0.015(2) 0.0135(15)
C17A 0.0308(15) 0.0254(13) 0.0443(18) -0.0052(11) 0.0009(12) 0.0016(12)
C14B 0.020(3) 0.0183(9) 0.038(2) -0.001(3) -0.001(3) 0.0006(13)
C15B 0.0380(17) 0.0243(15) 0.063(2) -0.0026(12) 0.0141(16) -0.0126(14)
C16B 0.056(2) 0.0245(16) 0.063(2) -0.0085(15) -0.015(2) 0.0135(15)
C17B 0.0308(15) 0.0254(13) 0.0443(18) -0.0052(11) 0.0009(12) 0.0016(12)

loop_
_atom_type_symbol
_atom_type_description
_atom_type_scat_dispersion_real
_atom_type_scat_dispersion_imag
_atom_type_scat_source
C C 0.0033 0.0016 'International Tables Vol C Tables 4.2.6.8 and 6.1.1.4'
H H 0.0000 0.0000 'International Tables Vol C Tables 4.2.6.8 and 6.1.1.4'
Cl Cl 0.1484 0.1585 'International Tables Vol C Tables 4.2.6.8 and 6.1.1.4'
P P 0.1023 0.0942 'International Tables Vol C Tables 4.2.6.8 and 6.1.1.4'
Se Se -0.0929 2.2259 'International Tables Vol C Tables 4.2.6.8 and 6.1.1.4'

loop_
_geom_angle_atom_site_label_1
_geom_angle_atom_site_label_2
_geom_angle_atom_site_label_3
_geom_angle_site_symmetry_1
_geom_angle_site_symmetry_3
_geom_angle
_geom_angle_publ_flag
C1 P1 C2 . . 106.43(10) ?
C1 P1 C5 . . 108.50(10) ?
C2 P1 C5 . . 106.95(10) ?
C1 P1 Se1 . . 110.75(6) ?
C2 P1 Se1 . . 112.58(7) ?
C5 P1 Se1 . . 111.39(8) ?
C1 P2 C8 . . 100.41(9) ?
P2 C1 Cl1 . . 125.80(13) ?
P2 C1 P1 . . 119.57(11) ?
Cl1 C1 P1 . . 114.62(11) ?
C3 C2 C4 . . 111.85(19) ?
C3 C2 P1 . . 111.72(15) ?
C4 C2 P1 . . 108.95(16) ?
C3 C2 H2 . . 108.100000 ?
C4 C2 H2 . . 108.100000 ?
P1 C2 H2 . . 108.100000 ?
C2 C3 H3A . . 109.500000 ?
C2 C3 H3B . . 109.500000 ?
H3A C3 H3B . . 109.500000 ?
C2 C3 H3C . . 109.500000 ?
H3A C3 H3C . . 109.500000 ?
H3B C3 H3C . . 109.500000 ?
C2 C4 H4A . . 109.500000 ?
C2 C4 H4B . . 109.500000 ?
H4A C4 H4B . . 109.500000 ?
C2 C4 H4C . . 109.500000 ?
H4A C4 H4C . . 109.500000 ?
H4B C4 H4C . . 109.500000 ?
C6 C5 C7 . . 111.5(2) ?
C6 C5 P1 . . 114.82(17) ?
C7 C5 P1 . . 111.04(16) ?
C6 C5 H5 . . 106.300000 ?
C7 C5 H5 . . 106.300000 ?
P1 C5 H5 . . 106.300000 ?
C5 C6 H6A . . 109.500000 ?
C5 C6 H6B . . 109.500000 ?
H6A C6 H6B . . 109.500000 ?
C5 C6 H6C . . 109.500000 ?
H6A C6 H6C . . 109.500000 ?
H6B C6 H6C . . 109.500000 ?
C5 C7 H7A . . 109.500000 ?
C5 C7 H7B . . 109.500000 ?
H7A C7 H7B . . 109.500000 ?
C5 C7 H7C . . 109.500000 ?
H7A C7 H7C . . 109.500000 ?
H7B C7 H7C . . 109.500000 ?
C13 C8 C9 . . 119.78(18) ?
C13 C8 P2 . . 121.27(15) ?
C9 C8 P2 . . 117.90(15) ?
C10A C9 C8 . . 117.7(4) ?
C10B C9 C8 . . 117.5(6) ?
C8 C9 C14A . . 126.1(4) ?
C8 C9 C14B . . 120.1(18) ?
C12A C13 C8 . . 118.5(4) ?
C12B C13 C8 . . 116.7(5) ?
C12A C13 C22 . . 115.9(4) ?
C12B C13 C22 . . 117.4(6) ?
C8 C13 C22 . . 125.4(2) ?
C25 C22 C24 . . 109.5(2) ?
C25 C22 C23 . . 106.1(2) ?
C24 C22 C23 . . 107.6(2) ?
C25 C22 C13 . . 113.7(2) ?
C24 C22 C13 . . 110.2(2) ?
C23 C22 C13 . . 109.5(2) ?
C22 C23 H23A . . 109.500000 ?
C22 C23 H23B . . 109.500000 ?
H23A C23 H23B . . 109.500000 ?
C22 C23 H23C . . 109.500000 ?
H23A C23 H23C . . 109.500000 ?
H23B C23 H23C . . 109.500000 ?
C22 C24 H24A . . 109.500000 ?
C22 C24 H24B . . 109.500000 ?
H24A C24 H24B . . 109.500000 ?
C22 C24 H24C . . 109.500000 ?
H24A C24 H24C . . 109.500000 ?
H24B C24 H24C . . 109.500000 ?
C22 C25 H25A . . 109.500000 ?
C22 C25 H25B . . 109.500000 ?
H25A C25 H25B . . 109.500000 ?
C22 C25 H25C . . 109.500000 ?
H25A C25 H25C . . 109.500000 ?
H25B C25 H25C . . 109.500000 ?
C9 C10A C11A . . 123.5(5) ?
C9 C10A H10A . . 118.300000 ?
C11A C10A H10A . . 118.300000 ?
C12A C11A C10A . . 117.4(5) ?
C12A C11A C18A . . 122.2(5) ?
C10A C11A C18A . . 120.5(5) ?
C11A C12A C13 . . 122.5(5) ?
C11A C12A H12A . . 118.700000 ?
C13 C12A H12A . . 118.700000 ?
C21A C18A C11A . . 112.8(4) ?
C21A C18A C19A . . 108.3(5) ?
C11A C18A C19A . . 108.6(4) ?
C21A C18A C20A . . 108.7(4) ?
C11A C18A C20A . . 108.9(4) ?
C19A C18A C20A . . 109.5(4) ?
C18A C19A H19A . . 109.500000 ?
C18A C19A H19B . . 109.500000 ?
H19A C19A H19B . . 109.500000 ?
C18A C19A H19C . . 109.500000 ?
H19A C19A H19C . . 109.500000 ?
H19B C19A H19C . . 109.500000 ?
C18A C20A H20A . . 109.500000 ?
C18A C20A H20B . . 109.500000 ?
H20A C20A H20B . . 109.500000 ?
C18A C20A H20C . . 109.500000 ?
H20A C20A H20C . . 109.500000 ?
H20B C20A H20C . . 109.500000 ?
C18A C21A H21A . . 109.500000 ?
C18A C21A H21B . . 109.500000 ?
H21A C21A H21B . . 109.500000 ?
C18A C21A H21C . . 109.500000 ?
H21A C21A H21C . . 109.500000 ?
H21B C21A H21C . . 109.500000 ?
C9 C10B C11B . . 122.9(8) ?
C9 C10B H10B . . 118.600000 ?
C11B C10B H10B . . 118.600000 ?
C12B C11B C10B . . 116.1(8) ?
C12B C11B C18B . . 121.3(8) ?
C10B C11B C18B . . 122.2(8) ?
C11B C12B C13 . . 123.1(8) ?
C11B C12B H12B . . 118.500000 ?
C13 C12B H12B . . 118.500000 ?
C19B C18B C21B . . 110.4(7) ?
C19B C18B C20B . . 109.1(6) ?
C21B C18B C20B . . 107.5(7) ?
C19B C18B C11B . . 109.1(7) ?
C21B C18B C11B . . 112.7(7) ?
C20B C18B C11B . . 107.8(6) ?
C18B C19B H19D . . 109.500000 ?
C18B C19B H19E . . 109.500000 ?
H19D C19B H19E . . 109.500000 ?
C18B C19B H19F . . 109.500000 ?
H19D C19B H19F . . 109.500000 ?
H19E C19B H19F . . 109.500000 ?
C18B C20B H20D . . 109.500000 ?
C18B C20B H20E . . 109.500000 ?
H20D C20B H20E . . 109.500000 ?
C18B C20B H20F . . 109.500000 ?
H20D C20B H20F . . 109.500000 ?
H20E C20B H20F . . 109.500000 ?
C18B C21B H21D . . 109.500000 ?
C18B C21B H21E . . 109.500000 ?
H21D C21B H21E . . 109.500000 ?
C18B C21B H21F . . 109.500000 ?
H21D C21B H21F . . 109.500000 ?
H21E C21B H21F . . 109.500000 ?
C15A C14A C16A . . 110.2(8) ?
C15A C14A C9 . . 112.5(7) ?
C16A C14A C9 . . 111.9(7) ?
C15A C14A C17A . . 107.9(7) ?
C16A C14A C17A . . 104.4(7) ?
C9 C14A C17A . . 109.5(7) ?
C14A C15A H15A . . 109.500000 ?
C14A C15A H15B . . 109.500000 ?
H15A C15A H15B . . 109.500000 ?
C14A C15A H15C . . 109.500000 ?
H15A C15A H15C . . 109.500000 ?
H15B C15A H15C . . 109.500000 ?
C14A C16A H16A . . 109.500000 ?
C14A C16A H16B . . 109.500000 ?
H16A C16A H16B . . 109.500000 ?
C14A C16A H16C . . 109.500000 ?
H16A C16A H16C . . 109.500000 ?
H16B C16A H16C . . 109.500000 ?
C14A C17A H17A . . 109.500000 ?
C14A C17A H17B . . 109.500000 ?
H17A C17A H17B . . 109.500000 ?
C14A C17A H17C . . 109.500000 ?
H17A C17A H17C . . 109.500000 ?
H17B C17A H17C . . 109.500000 ?
C17B C14B C16B . . 116.(3) ?
C17B C14B C9 . . 124.(4) ?
C16B C14B C9 . . 107.(4) ?
C17B C14B C15B . . 106.(4) ?
C16B C14B C15B . . 101.(3) ?
C9 C14B C15B . . 98.(2) ?
C14B C15B H15D . . 109.500000 ?
C14B C15B H15E . . 109.500000 ?
H15D C15B H15E . . 109.500000 ?
C14B C15B H15F . . 109.500000 ?
H15D C15B H15F . . 109.500000 ?
H15E C15B H15F . . 109.500000 ?
C14B C16B H16D . . 109.500000 ?
C14B C16B H16E . . 109.500000 ?
H16D C16B H16E . . 109.500000 ?
C14B C16B H16F . . 109.500000 ?
H16D C16B H16F . . 109.500000 ?
H16E C16B H16F . . 109.500000 ?
C14B C17B H17D . . 109.500000 ?
C14B C17B H17E . . 109.500000 ?
H17D C17B H17E . . 109.500000 ?
C14B C17B H17F . . 109.500000 ?
H17D C17B H17F . . 109.500000 ?
H17E C17B H17F . . 109.500000 ?

loop_
_geom_bond_atom_site_label_1
_geom_bond_atom_site_label_2
_geom_bond_site_symmetry_2
_geom_bond_distance
_geom_bond_publ_flag
Se1 P1 . 2.1103(6) ?
Cl1 C1 . 1.746(2) ?
P1 C1 . 1.820(2) ?
P1 C2 . 1.835(2) ?
P1 C5 . 1.838(2) ?
P2 C1 . 1.680(2) ?
P2 C8 . 1.849(2) ?
C2 C3 . 1.525(3) ?
C2 C4 . 1.533(3) ?
C2 H2 . 1.000000 ?
C3 H3A . 0.980000 ?
C3 H3B . 0.980000 ?
C3 H3C . 0.980000 ?
C4 H4A . 0.980000 ?
C4 H4B . 0.980000 ?
C4 H4C . 0.980000 ?
C5 C6 . 1.528(3) ?
C5 C7 . 1.528(3) ?
C5 H5 . 1.000000 ?
C6 H6A . 0.980000 ?
C6 H6B . 0.980000 ?
C6 H6C . 0.980000 ?
C7 H7A . 0.980000 ?
C7 H7B . 0.980000 ?
C7 H7C . 0.980000 ?
C8 C13 . 1.417(3) ?
C8 C9 . 1.424(3) ?
C9 C10A . 1.389(7) ?
C9 C10B . 1.392(9) ?
C9 C14A . 1.531(12) ?
C9 C14B . 1.66(5) ?
C13 C12A . 1.401(6) ?
C13 C12B . 1.408(9) ?
C13 C22 . 1.549(3) ?
C22 C25 . 1.525(4) ?
C22 C24 . 1.525(4) ?
C22 C23 . 1.538(4) ?
C23 H23A . 0.980000 ?
C23 H23B . 0.980000 ?
C23 H23C . 0.980000 ?
C24 H24A . 0.980000 ?
C24 H24B . 0.980000 ?
C24 H24C . 0.980000 ?
C25 H25A . 0.980000 ?
C25 H25B . 0.980000 ?
C25 H25C . 0.980000 ?
C10A C11A . 1.394(7) ?
C10A H10A . 0.950000 ?
C11A C12A . 1.382(7) ?
C11A C18A . 1.527(6) ?
C12A H12A . 0.950000 ?
C18A C21A . 1.523(6) ?
C18A C19A . 1.533(7) ?
C18A C20A . 1.541(6) ?
C19A H19A . 0.980000 ?
C19A H19B . 0.980000 ?
C19A H19C . 0.980000 ?
C20A H20A . 0.980000 ?
C20A H20B . 0.980000 ?
C20A H20C . 0.980000 ?
C21A H21A . 0.980000 ?
C21A H21B . 0.980000 ?
C21A H21C . 0.980000 ?
C10B C11B . 1.402(10) ?
C10B H10B . 0.950000 ?
C11B C12B . 1.395(10) ?
C11B C18B . 1.555(9) ?
C12B H12B . 0.950000 ?
C18B C19B . 1.523(8) ?
C18B C21B . 1.526(9) ?
C18B C20B . 1.539(9) ?
C19B H19D . 0.980000 ?
C19B H19E . 0.980000 ?
C19B H19F . 0.980000 ?
C20B H20D . 0.980000 ?
C20B H20E . 0.980000 ?
C20B H20F . 0.980000 ?
C21B H21D . 0.980000 ?
C21B H21E . 0.980000 ?
C21B H21F . 0.980000 ?
C14A C15A . 1.518(14) ?
C14A C16A . 1.528(13) ?
C14A C17A . 1.578(7) ?
C15A H15A . 0.980000 ?
C15A H15B . 0.980000 ?
C15A H15C . 0.980000 ?
C16A H16A . 0.980000 ?
C16A H16B . 0.980000 ?
C16A H16C . 0.980000 ?
C17A H17A . 0.980000 ?
C17A H17B . 0.980000 ?
C17A H17C . 0.980000 ?
C14B C17B . 1.38(5) ?
C14B C16B . 1.50(6) ?
C14B C15B . 1.72(5) ?
C15B H15D . 0.980000 ?
C15B H15E . 0.980000 ?
C15B H15F . 0.980000 ?
C16B H16D . 0.980000 ?
C16B H16E . 0.980000 ?
C16B H16F . 0.980000 ?
C17B H17D . 0.980000 ?
C17B H17E . 0.980000 ?
C17B H17F . 0.980000 ?

loop_
_geom_torsion_atom_site_label_1
_geom_torsion_atom_site_label_2
_geom_torsion_atom_site_label_3
_geom_torsion_atom_site_label_4
_geom_torsion_site_symmetry_1
_geom_torsion_site_symmetry_2
_geom_torsion_site_symmetry_3
_geom_torsion_site_symmetry_4
_geom_torsion
_geom_torsion_publ_flag
C8 P2 C1 Cl1 . . . . -1.85(16) ?
C8 P2 C1 P1 . . . . 176.87(12) ?
C2 P1 C1 P2 . . . . -137.89(13) ?
C5 P1 C1 P2 . . . . 107.33(13) ?
Se1 P1 C1 P2 . . . . -15.21(14) ?
C2 P1 C1 Cl1 . . . . 40.97(14) ?
C5 P1 C1 Cl1 . . . . -73.82(13) ?
Se1 P1 C1 Cl1 . . . . 163.64(8) ?
C1 P1 C2 C3 . . . . 56.36(18) ?
C5 P1 C2 C3 . . . . 172.19(16) ?
Se1 P1 C2 C3 . . . . -65.15(17) ?
C1 P1 C2 C4 . . . . -179.55(15) ?
C5 P1 C2 C4 . . . . -63.72(18) ?
Se1 P1 C2 C4 . . . . 58.94(16) ?
C1 P1 C5 C6 . . . . 67.89(19) ?
C2 P1 C5 C6 . . . . -46.6(2) ?
Se1 P1 C5 C6 . . . . -169.96(15) ?
C1 P1 C5 C7 . . . . -59.79(19) ?
C2 P1 C5 C7 . . . . -174.23(17) ?
Se1 P1 C5 C7 . . . . 62.36(18) ?
C1 P2 C8 C13 . . . . 79.41(18) ?
C1 P2 C8 C9 . . . . -88.81(17) ?
C13 C8 C9 C10A . . . . -8.7(6) ?
P2 C8 C9 C10A . . . . 159.7(5) ?
C13 C8 C9 C10B . . . . -14.7(8) ?
P2 C8 C9 C10B . . . . 153.7(8) ?
C13 C8 C9 C14A . . . . 168.3(6) ?
P2 C8 C9 C14A . . . . -23.3(6) ?
C13 C8 C9 C14B . . . . 163.(2) ?
P2 C8 C9 C14B . . . . -29.(2) ?
C9 C8 C13 C12A . . . . 6.7(6) ?
P2 C8 C13 C12A . . . . -161.3(5) ?
C9 C8 C13 C12B . . . . 20.3(10) ?
P2 C8 C13 C12B . . . . -147.7(9) ?
C9 C8 C13 C22 . . . . -168.2(2) ?
P2 C8 C13 C22 . . . . 23.8(3) ?
C12A C13 C22 C25 . . . . -153.2(5) ?
C12B C13 C22 C25 . . . . -166.7(9) ?
C8 C13 C22 C25 . . . . 21.8(4) ?
C12A C13 C22 C24 . . . . 83.4(5) ?
C12B C13 C22 C24 . . . . 69.9(10) ?
C8 C13 C22 C24 . . . . -101.6(3) ?
C12A C13 C22 C23 . . . . -34.7(6) ?
C12B C13 C22 C23 . . . . -48.2(10) ?
C8 C13 C22 C23 . . . . 140.3(2) ?
C8 C9 C10A C11A . . . . 3.6(11) ?
C9 C10A C11A C12A . . . . 3.4(14) ?
C9 C10A C11A C18A . . . . -176.6(7) ?
C10A C11A C12A C13 . . . . -5.6(13) ?
C18A C11A C12A C13 . . . . 174.4(6) ?
C8 C13 C12A C11A . . . . 0.6(11) ?
C22 C13 C12A C11A . . . . 176.0(6) ?
C12A C11A C18A C21A . . . . -5.2(8) ?
C10A C11A C18A C21A . . . . 174.9(7) ?
C12A C11A C18A C19A . . . . -125.3(7) ?
C10A C11A C18A C19A . . . . 54.7(8) ?
C12A C11A C18A C20A . . . . 115.6(7) ?
C10A C11A C18A C20A . . . . -64.4(7) ?
C8 C9 C10B C11B . . . . -3.9(17) ?
C9 C10B C11B C12B . . . . 16.(2) ?
C9 C10B C11B C18B . . . . -171.3(11) ?
C10B C11B C12B C13 . . . . -9.(2) ?
C18B C11B C12B C13 . . . . 177.5(11) ?
C8 C13 C12B C11B . . . . -8.(2) ?
C22 C13 C12B C11B . . . . 179.8(12) ?
C12B C11B C18B C19B . . . . 63.6(14) ?
C10B C11B C18B C19B . . . . -109.0(11) ?
C12B C11B C18B C21B . . . . -173.4(12) ?
C10B C11B C18B C21B . . . . 14.0(14) ?
C12B C11B C18B C20B . . . . -54.8(14) ?
C10B C11B C18B C20B . . . . 132.6(11) ?
C8 C9 C14A C15A . . . . 79.1(6) ?
C8 C9 C14A C16A . . . . -156.2(4) ?
C8 C9 C14A C17A . . . . -40.9(10) ?
C8 C9 C14B C17B . . . . 7.(5) ?
C8 C9 C14B C16B . . . . -133.2(19) ?
C8 C9 C14B C15B . . . . 122.6(18) ?
